data_1556127
loop_
_publ_author_name
'Meck, Christine'
'Mohd, Noushad'
'Murelli, Ryan P.'

_publ_section_title
;
 An oxidopyrylium cyclization/ring-opening route to polysubstituted
 \a-hydroxytropolones.
;
_journal_issue 23
_journal_name_full 'Organic letters'
_journal_page_first 5988
_journal_page_last 5991
_journal_paper_doi 10.1021/ol302892g
_journal_volume 14
_journal_year 2012
_chemical_formula_moiety 'C12 H12 O7'
_chemical_formula_sum 'C12 H12 O7'
_chemical_formula_weight 268.22
_chemical_name_common brkrm02
_space_group_IT_number 2
_space_group_name_Hall '-P 1'
_space_group_name_H-M_alt 'P -1'
_symmetry_cell_setting triclinic
_symmetry_space_group_name_H-M 'P -1'
_atom_sites_solution_hydrogens geom
_atom_sites_solution_primary direct
_atom_sites_solution_secondary difmap
_audit_creation_method SHELXL-97
_cell_angle_alpha 91.356(2)
_cell_angle_beta 108.391(2)
_cell_angle_gamma 92.720(2)
_cell_formula_units_Z 2
_cell_length_a 7.8732(9)
_cell_length_b 7.9554(9)
_cell_length_c 9.7428(11)
_cell_measurement_reflns_used 4059
_cell_measurement_temperature 100.0(5)
_cell_measurement_theta_max 37.29
_cell_measurement_theta_min 2.20
_cell_volume 577.93(11)
_computing_cell_refinement 'SAINT (Bruker, 2009)'
_computing_data_collection 'APEX2 (Bruker, 2011)'
_computing_data_reduction 'SAINT (Bruker, 2009)'
_computing_molecular_graphics 'SHELXTL (Sheldrick, 2008)'
_computing_publication_material 'SHELXTL (Sheldrick, 2008)'
_computing_structure_refinement 'SHELXL-97 (Sheldrick, 2008)'
_computing_structure_solution 'SIR97 (Altomare et al., 1999)'
_diffrn_ambient_temperature 100.0(5)
_diffrn_measured_fraction_theta_full 0.990
_diffrn_measured_fraction_theta_max 0.990
_diffrn_measurement_device_type 'Bruker SMART APEX II CCD Platform'
_diffrn_measurement_method 'area detector, \w scans per \f'
_diffrn_radiation_monochromator graphite
_diffrn_radiation_source 'fine-focus sealed tube'
_diffrn_radiation_type MoK\a
_diffrn_radiation_wavelength 0.71073
_diffrn_reflns_av_R_equivalents 0.0315
_diffrn_reflns_av_sigmaI/netI 0.0354
_diffrn_reflns_limit_h_max 12
_diffrn_reflns_limit_h_min -12
_diffrn_reflns_limit_k_max 12
_diffrn_reflns_limit_k_min -12
_diffrn_reflns_limit_l_max 15
_diffrn_reflns_limit_l_min -15
_diffrn_reflns_number 13373
_diffrn_reflns_theta_full 33.73
_diffrn_reflns_theta_max 33.73
_diffrn_reflns_theta_min 2.20
_diffrn_standards_number 0
_exptl_absorpt_coefficient_mu 0.129
_exptl_absorpt_correction_T_max 0.9746
_exptl_absorpt_correction_T_min 0.9672
_exptl_absorpt_correction_type multi-scan
_exptl_absorpt_process_details 'SADABS (Sheldrick, 2008)'
_exptl_crystal_colour yellow
_exptl_crystal_density_diffrn 1.541
_exptl_crystal_density_method 'not measured'
_exptl_crystal_description block
_exptl_crystal_F_000 280
_exptl_crystal_size_max 0.26
_exptl_crystal_size_mid 0.24
_exptl_crystal_size_min 0.20
_refine_diff_density_max 0.681
_refine_diff_density_min -0.366
_refine_diff_density_rms 0.064
_refine_ls_extinction_method none
_refine_ls_goodness_of_fit_ref 1.049
_refine_ls_hydrogen_treatment mixed
_refine_ls_matrix_type full
_refine_ls_number_parameters 183
_refine_ls_number_reflns 4580
_refine_ls_number_restraints 0
_refine_ls_restrained_S_all 1.049
_refine_ls_R_factor_all 0.0700
_refine_ls_R_factor_gt 0.0494
_refine_ls_shift/su_max 0.000
_refine_ls_shift/su_mean 0.000
_refine_ls_structure_factor_coef Fsqd
_refine_ls_weighting_details 'calc w=1/[\s^2^(Fo^2^)+(0.0734P)^2^+0.1212P] where P=(Fo^2^+2Fc^2^)/3'
_refine_ls_weighting_scheme calc
_refine_ls_wR_factor_gt 0.1291
_refine_ls_wR_factor_ref 0.1427
_reflns_number_gt 3397
_reflns_number_total 4580
_reflns_threshold_expression >2sigma(I)
_cod_data_source_file ol302892g_si_001.cif
_cod_data_source_block brkrm02
_cod_database_code 1556127

loop_
_symmetry_equiv_pos_as_xyz
'x, y, z'
'-x, -y, -z'

loop_
_atom_site_label
_atom_site_type_symbol
_atom_site_fract_x
_atom_site_fract_y
_atom_site_fract_z
_atom_site_U_iso_or_equiv
_atom_site_adp_type
_atom_site_occupancy
_atom_site_symmetry_multiplicity
_atom_site_calc_flag
_atom_site_refinement_flags
O1 O 0.08284(11) 0.13884(12) 0.83648(10) 0.02307(19) Uani 1 1 d .
H1 H 0.030(3) 0.089(3) 0.889(2) 0.050(6) Uiso 1 1 d .
O2 O 0.18138(12) 0.04502(12) 1.10256(10) 0.02292(19) Uani 1 1 d .
O3 O 0.48472(13) 0.08800(13) 1.29790(10) 0.0243(2) Uani 1 1 d .
H3 H 0.382(3) 0.039(3) 1.286(2) 0.043(6) Uiso 1 1 d .
O4 O 0.68478(14) 0.52761(12) 0.80019(13) 0.0313(2) Uani 1 1 d .
O5 O 0.63028(14) 0.27148(12) 0.68905(10) 0.0261(2) Uani 1 1 d .
O6 O 0.24285(15) 0.43556(13) 0.65559(11) 0.0308(2) Uani 1 1 d .
O7 O 0.21381(13) 0.15852(12) 0.60121(10) 0.0248(2) Uani 1 1 d .
C1 C 0.25659(15) 0.17042(15) 0.91523(13) 0.0180(2) Uani 1 1 d .
C2 C 0.30124(15) 0.11827(15) 1.06205(13) 0.0181(2) Uani 1 1 d .
C3 C 0.47591(16) 0.14491(14) 1.16770(13) 0.0181(2) Uani 1 1 d .
C4 C 0.63136(15) 0.21782(15) 1.15467(13) 0.0197(2) Uani 1 1 d .
H4 H 0.7309 0.2199 1.2409 0.024 Uiso 1 1 calc R
C5 C 0.66950(15) 0.28979(15) 1.03699(13) 0.0190(2) Uani 1 1 d .
C6 C 0.54820(15) 0.30409(14) 0.89866(13) 0.0180(2) Uani 1 1 d .
C7 C 0.36483(15) 0.24939(14) 0.84519(13) 0.0176(2) Uani 1 1 d .
C8 C 0.86269(17) 0.35391(18) 1.06903(16) 0.0257(3) Uani 1 1 d .
H8A H 0.8976 0.3411 0.9815 0.039 Uiso 1 1 calc R
H8B H 0.9400 0.2890 1.1460 0.039 Uiso 1 1 calc R
H8C H 0.8755 0.4731 1.1003 0.039 Uiso 1 1 calc R
C9 C 0.62640(16) 0.38414(15) 0.79113(14) 0.0204(2) Uani 1 1 d .
C10 C 0.7096(2) 0.3333(2) 0.58278(17) 0.0362(3) Uani 1 1 d .
H10A H 0.7097 0.2412 0.5143 0.054 Uiso 1 1 calc R
H10B H 0.8331 0.3767 0.6320 0.054 Uiso 1 1 calc R
H10D H 0.6396 0.4238 0.5304 0.054 Uiso 1 1 calc R
C11 C 0.26606(16) 0.29278(16) 0.69064(13) 0.0202(2) Uani 1 1 d .
C12 C 0.1242(2) 0.1942(2) 0.45150(15) 0.0305(3) Uani 1 1 d .
H12D H 0.0738 0.0888 0.3965 0.046 Uiso 1 1 calc R
H12A H 0.2105 0.2485 0.4104 0.046 Uiso 1 1 calc R
H12B H 0.0275 0.2696 0.4461 0.046 Uiso 1 1 calc R

loop_
_atom_site_aniso_label
_atom_site_aniso_U_11
_atom_site_aniso_U_22
_atom_site_aniso_U_33
_atom_site_aniso_U_23
_atom_site_aniso_U_13
_atom_site_aniso_U_12
O1 0.0156(4) 0.0310(5) 0.0223(4) 0.0051(4) 0.0063(3) -0.0054(3)
O2 0.0190(4) 0.0270(5) 0.0247(4) 0.0056(3) 0.0100(3) -0.0033(3)
O3 0.0234(4) 0.0282(5) 0.0210(4) 0.0060(3) 0.0067(3) -0.0034(3)
O4 0.0352(5) 0.0192(4) 0.0468(6) 0.0031(4) 0.0242(5) -0.0034(4)
O5 0.0341(5) 0.0251(5) 0.0227(4) 0.0005(3) 0.0156(4) -0.0076(4)
O6 0.0425(6) 0.0237(5) 0.0254(5) 0.0066(4) 0.0097(4) -0.0006(4)
O7 0.0253(4) 0.0267(5) 0.0200(4) -0.0002(3) 0.0043(3) -0.0021(3)
C1 0.0160(5) 0.0181(5) 0.0208(5) 0.0015(4) 0.0072(4) -0.0016(4)
C2 0.0173(5) 0.0174(5) 0.0213(5) 0.0014(4) 0.0087(4) -0.0002(4)
C3 0.0197(5) 0.0168(5) 0.0187(5) 0.0011(4) 0.0075(4) 0.0003(4)
C4 0.0172(5) 0.0200(5) 0.0215(5) 0.0006(4) 0.0059(4) -0.0007(4)
C5 0.0168(5) 0.0171(5) 0.0246(5) 0.0004(4) 0.0087(4) -0.0011(4)
C6 0.0175(5) 0.0160(5) 0.0227(5) 0.0012(4) 0.0097(4) -0.0015(4)
C7 0.0175(5) 0.0166(5) 0.0200(5) 0.0011(4) 0.0080(4) -0.0013(4)
C8 0.0172(5) 0.0287(6) 0.0317(6) 0.0007(5) 0.0095(4) -0.0046(4)
C9 0.0180(5) 0.0196(5) 0.0255(6) 0.0045(4) 0.0095(4) 0.0003(4)
C10 0.0444(8) 0.0421(8) 0.0261(7) 0.0014(6) 0.0193(6) -0.0140(7)
C11 0.0195(5) 0.0232(5) 0.0196(5) 0.0030(4) 0.0088(4) -0.0022(4)
C12 0.0293(6) 0.0400(8) 0.0195(6) 0.0001(5) 0.0049(5) -0.0041(5)

loop_
_atom_type_symbol
_atom_type_description
_atom_type_scat_dispersion_real
_atom_type_scat_dispersion_imag
_atom_type_scat_source
C C 0.0033 0.0016 'International Tables Vol C Tables 4.2.6.8 and 6.1.1.4'
H H 0.0000 0.0000 'International Tables Vol C Tables 4.2.6.8 and 6.1.1.4'
O O 0.0106 0.0060 'International Tables Vol C Tables 4.2.6.8 and 6.1.1.4'

loop_
_geom_angle_atom_site_label_1
_geom_angle_atom_site_label_2
_geom_angle_atom_site_label_3
_geom_angle
C1 O1 H1 108.4(15)
C3 O3 H3 104.6(14)
C9 O5 C10 115.41(11)
C11 O7 C12 115.08(11)
O1 C1 C7 116.34(10)
O1 C1 C2 114.16(10)
C7 C1 C2 129.49(11)
O2 C2 C3 117.01(11)
O2 C2 C1 118.84(11)
C3 C2 C1 124.15(10)
O3 C3 C4 116.49(11)
O3 C3 C2 113.45(10)
C4 C3 C2 130.06(11)
C3 C4 C5 131.53(11)
C3 C4 H4 114.2
C5 C4 H4 114.2
C6 C5 C4 126.07(11)
C6 C5 C8 119.64(11)
C4 C5 C8 114.29(11)
C5 C6 C7 128.79(11)
C5 C6 C9 115.01(10)
C7 C6 C9 116.17(10)
C1 C7 C6 129.88(11)
C1 C7 C11 114.01(10)
C6 C7 C11 115.97(10)
C5 C8 H8A 109.5
C5 C8 H8B 109.5
H8A C8 H8B 109.5
C5 C8 H8C 109.5
H8A C8 H8C 109.5
H8B C8 H8C 109.5
O4 C9 O5 124.55(12)
O4 C9 C6 124.66(12)
O5 C9 C6 110.71(10)
O5 C10 H10A 109.5
O5 C10 H10B 109.5
H10A C10 H10B 109.5
O5 C10 H10D 109.5
H10A C10 H10D 109.5
H10B C10 H10D 109.5
O6 C11 O7 124.79(12)
O6 C11 C7 122.05(12)
O7 C11 C7 113.14(10)
O7 C12 H12D 109.5
O7 C12 H12A 109.5
H12D C12 H12A 109.5
O7 C12 H12B 109.5
H12D C12 H12B 109.5
H12A C12 H12B 109.5

loop_
_geom_bond_atom_site_label_1
_geom_bond_atom_site_label_2
_geom_bond_distance
O1 C1 1.3488(14)
O1 H1 0.85(2)
O2 C2 1.2568(14)
O3 C3 1.3393(14)
O3 H3 0.85(2)
O4 C9 1.2007(15)
O5 C9 1.3315(16)
O5 C10 1.4517(16)
O6 C11 1.1996(16)
O7 C11 1.3256(16)
O7 C12 1.4476(16)
C1 C7 1.3867(15)
C1 C2 1.4376(17)
C2 C3 1.4368(17)
C3 C4 1.3728(16)
C4 C5 1.4016(17)
C4 H4 0.9500
C5 C6 1.3952(17)
C5 C8 1.5134(17)
C6 C7 1.4143(16)
C6 C9 1.5111(16)
C7 C11 1.5173(16)
C8 H8A 0.9800
C8 H8B 0.9800
C8 H8C 0.9800
C10 H10A 0.9800
C10 H10B 0.9800
C10 H10D 0.9800
C12 H12D 0.9800
C12 H12A 0.9800
C12 H12B 0.9800

loop_
_geom_hbond_atom_site_label_D
_geom_hbond_atom_site_label_H
_geom_hbond_atom_site_label_A
_geom_hbond_distance_DH
_geom_hbond_distance_HA
_geom_hbond_distance_DA
_geom_hbond_angle_DHA
_geom_hbond_site_symmetry_A
O1 H1 O2 0.85(2) 1.96(2) 2.7114(12) 147(2) 2_557
O1 H1 O2 0.85(2) 2.09(2) 2.5994(13) 117.7(19) .
O3 H3 O2 0.85(2) 1.98(2) 2.5429(13) 122.8(18) .
O3 H3 O5 0.85(2) 2.49(2) 2.9764(14) 117.0(17) 2_657

loop_
_geom_torsion_atom_site_label_1
_geom_torsion_atom_site_label_2
_geom_torsion_atom_site_label_3
_geom_torsion_atom_site_label_4
_geom_torsion
O1 C1 C2 O2 2.36(16)
C7 C1 C2 O2 -178.64(12)
O1 C1 C2 C3 -177.41(11)
C7 C1 C2 C3 1.6(2)
O2 C2 C3 O3 -0.83(16)
C1 C2 C3 O3 178.95(11)
O2 C2 C3 C4 178.89(12)
C1 C2 C3 C4 -1.3(2)
O3 C3 C4 C5 -179.73(12)
C2 C3 C4 C5 0.6(2)
C3 C4 C5 C6 0.4(2)
C3 C4 C5 C8 -178.90(13)
C4 C5 C6 C7 -0.9(2)
C8 C5 C6 C7 178.32(12)
C4 C5 C6 C9 -178.79(11)
C8 C5 C6 C9 0.46(16)
O1 C1 C7 C6 177.51(11)
C2 C1 C7 C6 -1.5(2)
O1 C1 C7 C11 1.97(15)
C2 C1 C7 C11 -177.01(12)
C5 C6 C7 C1 1.2(2)
C9 C6 C7 C1 179.04(12)
C5 C6 C7 C11 176.67(11)
C9 C6 C7 C11 -5.49(15)
C10 O5 C9 O4 -0.9(2)
C10 O5 C9 C6 -177.68(11)
C5 C6 C9 O4 -65.22(16)
C7 C6 C9 O4 116.63(14)
C5 C6 C9 O5 111.54(12)
C7 C6 C9 O5 -66.61(14)
C12 O7 C11 O6 0.50(18)
C12 O7 C11 C7 -178.03(10)
C1 C7 C11 O6 111.27(14)
C6 C7 C11 O6 -64.92(16)
C1 C7 C11 O7 -70.16(13)
C6 C7 C11 O7 113.65(12)
